data_1528711
loop_
_publ_author_name
'Magneli, A.'

_publ_section_title
;
 The crystal structure of lead metantimonate and isomorphous compounds
;
_journal_name_full 'Arkiv foer Kemi, Mineralogi och Geologi, B'
_journal_page_first 1
_journal_page_last 6
_journal_volume 15
_journal_year 1941
_chemical_formula_sum 'O6 Pb Sb2'
_chemical_name_systematic 'Pb (Sb2 O6)'
_space_group_IT_number 149
_symmetry_space_group_name_Hall 'P 3 2'
_symmetry_space_group_name_H-M 'P 3 1 2'
_cell_angle_alpha 90
_cell_angle_beta 90
_cell_angle_gamma 120
_cell_formula_units_Z 1
_cell_length_a 5.298
_cell_length_b 5.298
_cell_length_c 5.375
_cell_volume 130.657
_citation_journal_id_ASTM ARKGBK
_cod_data_source_file Magneli_ARKGBK_1941_320.cif
_cod_data_source_block O6Pb1Sb2
_cod_original_cell_volume 130.6571
_cod_original_formula_sum 'O6 Pb1 Sb2'
_cod_database_code 1528711

loop_
_symmetry_equiv_pos_as_xyz
x,y,z
-y,x-y,z
-x+y,-x,z
-y,-x,-z
x,x-y,-z
-x+y,y,-z

loop_
_atom_site_label
_atom_site_type_symbol
_atom_site_fract_x
_atom_site_fract_y
_atom_site_fract_z
_atom_site_occupancy
_atom_site_U_iso_or_equiv
Sb2 Sb+5 0.6667 0.3333 0.5 1 0.0
O1 O-2 0.38 0 0.29 1 0.0
Pb1 Pb+2 0 0 0 1 0.0
Sb1 Sb+5 0.3333 0.6667 0.5 1 0.0
